data_4504249
loop_
_publ_author_name
'Reddy, L. Sreenivas'
'Chandran, Sreekanth K.'
'George, Sumod'
'Babu, N. Jagadeesh'
'Nangia, Ashwini'

_publ_section_title
;
 Crystal Structures ofN-Aryl-N'-4-Nitrophenyl Ureas: Molecular Conformation
 and Weak Interactions Direct the Strong Hydrogen Bond Synthon
;
_journal_coden_ASTM CGDEFU
_journal_issue 12
_journal_name_full 'Crystal Growth & Design'
_journal_page_first 2675
_journal_page_last 2690
_journal_paper_doi 10.1021/cg070155j
_journal_volume 7
_journal_year 2007
_chemical_formula_moiety 'C13 H10 Br N3 O3'
_chemical_formula_sum 'C13 H10 Br N3 O3'
_chemical_formula_weight 336.15
_chemical_name_common N-(3-bromophenyl)-N'-(4-nitrophenyl)urea
_chemical_name_systematic N-(3-bromophenyl)-N'-(4-nitrophenyl)urea
_space_group_IT_number 14
_symmetry_cell_setting monoclinic
_symmetry_space_group_name_Hall '-P 2yn'
_symmetry_space_group_name_H-M 'P 1 21/n 1'
_atom_sites_solution_hydrogens geom
_atom_sites_solution_primary direct
_atom_sites_solution_secondary difmap
_audit_creation_method SHELXL-97
_cell_angle_alpha 90.00
_cell_angle_beta 97.552(2)
_cell_angle_gamma 90.00
_cell_formula_units_Z 4
_cell_length_a 8.4078(9)
_cell_length_b 12.7289(13)
_cell_length_c 12.3376(13)
_cell_measurement_reflns_used 935
_cell_measurement_temperature 298(2)
_cell_measurement_theta_max 20.17
_cell_measurement_theta_min 2.31
_cell_volume 1308.9(2)
_computing_cell_refinement 'Bruker SMART'
_computing_data_collection 'Bruker SMART'
_computing_data_reduction 'Bruker SAINT'
_computing_molecular_graphics 'Bruker SHELXTL'
_computing_publication_material 'Bruker SHELXTL'
_computing_structure_refinement 'SHELXL-97 (Sheldrick, 1997)'
_computing_structure_solution 'SHELXS-97 (Sheldrick, 1990)'
_diffrn_ambient_temperature 298(2)
_diffrn_measured_fraction_theta_full 0.993
_diffrn_measured_fraction_theta_max 0.993
_diffrn_measurement_device_type 'CCD area detector'
_diffrn_measurement_method 'phi and omega scans'
_diffrn_radiation_monochromator graphite
_diffrn_radiation_source 'fine-focus sealed tube'
_diffrn_radiation_type MoK\a
_diffrn_radiation_wavelength 0.71073
_diffrn_reflns_av_R_equivalents 0.0467
_diffrn_reflns_av_sigmaI/netI 0.0673
_diffrn_reflns_limit_h_max 10
_diffrn_reflns_limit_h_min -9
_diffrn_reflns_limit_k_max 15
_diffrn_reflns_limit_k_min -14
_diffrn_reflns_limit_l_max 15
_diffrn_reflns_limit_l_min -15
_diffrn_reflns_number 6248
_diffrn_reflns_theta_full 26.10
_diffrn_reflns_theta_max 26.10
_diffrn_reflns_theta_min 2.31
_exptl_absorpt_coefficient_mu 3.151
_exptl_absorpt_correction_T_max 0.7646
_exptl_absorpt_correction_T_min 0.5714
_exptl_absorpt_correction_type multi-scan
_exptl_absorpt_process_details 'Bruker AXS SADABS program'
_exptl_crystal_colour yellow
_exptl_crystal_density_diffrn 1.706
_exptl_crystal_density_method 'not measured'
_exptl_crystal_description needle
_exptl_crystal_F_000 672
_exptl_crystal_size_max 0.20
_exptl_crystal_size_mid 0.10
_exptl_crystal_size_min 0.09
_refine_diff_density_max 0.416
_refine_diff_density_min -0.290
_refine_diff_density_rms 0.066
_refine_ls_extinction_method none
_refine_ls_goodness_of_fit_ref 0.967
_refine_ls_hydrogen_treatment mixed
_refine_ls_matrix_type full
_refine_ls_number_parameters 189
_refine_ls_number_reflns 2580
_refine_ls_number_restraints 0
_refine_ls_restrained_S_all 0.967
_refine_ls_R_factor_all 0.1042
_refine_ls_R_factor_gt 0.0481
_refine_ls_shift/su_max 0.000
_refine_ls_shift/su_mean 0.000
_refine_ls_structure_factor_coef Fsqd
_refine_ls_weighting_details 'calc w=1/[\s^2^(Fo^2^)+(0.0481P)^2^+0.0000P] where P=(Fo^2^+2Fc^2^)/3'
_refine_ls_weighting_scheme calc
_refine_ls_wR_factor_gt 0.0950
_refine_ls_wR_factor_ref 0.1137
_reflns_number_gt 1444
_reflns_number_total 2580
_reflns_threshold_expression >2sigma(I)
_cod_data_source_file cg070155j-file008.cif
_cod_data_source_block 5.6
_cod_depositor_comments
;
The following automatic conversions were performed:

'_symmetry_cell_setting' value 'Monoclinic' changed to 'monoclinic'
according to /home/saulius/struct/CIF-dictionaries/cif_core.dic
dictionary named 'cif_core.dic' version 2.4.1 from 2010-06-29.

Automatic conversion script
Id: cif_fix_values 1715 2011-07-08 13:25:40Z adriana 
;
_cod_original_sg_symbol_H-M 'P 21/n'
_cod_database_code 4504249

loop_
_symmetry_equiv_pos_as_xyz
'x, y, z'
'-x+1/2, y+1/2, -z+1/2'
'-x, -y, -z'
'x-1/2, -y-1/2, z-1/2'

loop_
_atom_site_label
_atom_site_type_symbol
_atom_site_fract_x
_atom_site_fract_y
_atom_site_fract_z
_atom_site_U_iso_or_equiv
_atom_site_adp_type
_atom_site_occupancy
_atom_site_symmetry_multiplicity
_atom_site_calc_flag
_atom_site_refinement_flags
Br1 Br 0.24214(8) 0.01410(3) 0.53879(5) 0.0848(3) Uani 1 1 d .
N1 N 0.1758(4) 0.4227(2) 0.5936(3) 0.0470(10) Uani 1 1 d .
O1 O 0.3196(3) 0.40079(19) 0.4507(2) 0.0522(8) Uani 1 1 d .
N2 N 0.2400(4) 0.5648(2) 0.4963(3) 0.0465(10) Uani 1 1 d .
C6 C 0.3642(5) 0.8028(3) 0.3665(3) 0.0480(11) Uani 1 1 d .
H6 H 0.3657 0.8749 0.3789 0.058 Uiso 1 1 calc R
C8 C 0.1547(5) 0.3186(3) 0.6285(3) 0.0385(10) Uani 1 1 d .
N3 N 0.4925(4) 0.8320(3) 0.2035(3) 0.0473(9) Uani 1 1 d .
O2 O 0.5531(4) 0.7946(2) 0.1273(2) 0.0600(9) Uani 1 1 d .
C1 C 0.2506(5) 0.4565(3) 0.5086(3) 0.0395(10) Uani 1 1 d .
C5 C 0.4209(5) 0.7623(3) 0.2766(3) 0.0384(10) Uani 1 1 d .
C10 C 0.1747(5) 0.1331(3) 0.6149(4) 0.0474(11) Uani 1 1 d .
C3 C 0.3552(5) 0.5883(3) 0.3262(3) 0.0476(11) Uani 1 1 d .
H3 H 0.3506 0.5166 0.3117 0.057 Uiso 1 1 calc R
O3 O 0.4888(4) 0.9280(2) 0.2207(2) 0.0598(9) Uani 1 1 d .
C2 C 0.3008(5) 0.6272(3) 0.4204(3) 0.0394(10) Uani 1 1 d .
C9 C 0.2045(5) 0.2318(3) 0.5744(3) 0.0454(11) Uani 1 1 d .
H9 H 0.2565 0.2394 0.5128 0.054 Uiso 1 1 calc R
C4 C 0.4158(5) 0.6560(3) 0.2544(3) 0.0480(11) Uani 1 1 d .
H4 H 0.4528 0.6303 0.1917 0.058 Uiso 1 1 calc R
C7 C 0.3050(5) 0.7356(3) 0.4380(3) 0.0477(11) Uani 1 1 d .
H7 H 0.2668 0.7628 0.4996 0.057 Uiso 1 1 calc R
C12 C 0.0514(5) 0.2044(3) 0.7578(4) 0.0542(12) Uani 1 1 d .
H12 H -0.0003 0.1962 0.8194 0.065 Uiso 1 1 calc R
C11 C 0.0996(5) 0.1174(3) 0.7049(4) 0.0543(12) Uani 1 1 d .
H11 H 0.0817 0.0500 0.7298 0.065 Uiso 1 1 calc R
C13 C 0.0791(5) 0.3043(3) 0.7199(3) 0.0462(11) Uani 1 1 d .
H13 H 0.0462 0.3625 0.7566 0.055 Uiso 1 1 calc R
H2 H 0.198(3) 0.592(2) 0.541(2) 0.012(9) Uiso 1 1 d .
H1 H 0.137(4) 0.467(3) 0.629(3) 0.032(11) Uiso 1 1 d .

loop_
_atom_site_aniso_label
_atom_site_aniso_U_11
_atom_site_aniso_U_22
_atom_site_aniso_U_33
_atom_site_aniso_U_23
_atom_site_aniso_U_13
_atom_site_aniso_U_12
Br1 0.1328(6) 0.0345(3) 0.0887(5) -0.0094(3) 0.0202(4) 0.0117(3)
N1 0.069(3) 0.0244(17) 0.055(2) -0.0003(17) 0.036(2) 0.0060(17)
O1 0.074(2) 0.0314(14) 0.0582(19) 0.0001(13) 0.0368(17) 0.0085(14)
N2 0.071(3) 0.0284(18) 0.049(2) -0.0017(16) 0.041(2) 0.0020(16)
C6 0.067(3) 0.027(2) 0.054(3) -0.004(2) 0.026(3) -0.0043(19)
C8 0.044(3) 0.029(2) 0.043(2) 0.0057(18) 0.009(2) 0.0004(17)
N3 0.049(2) 0.047(2) 0.048(2) 0.0089(18) 0.013(2) -0.0050(17)
O2 0.074(2) 0.0576(18) 0.055(2) 0.0053(16) 0.0334(18) -0.0057(16)
C1 0.049(3) 0.029(2) 0.042(3) 0.0013(18) 0.012(2) -0.0021(18)
C5 0.042(2) 0.034(2) 0.041(2) 0.0067(18) 0.012(2) -0.0057(18)
C10 0.057(3) 0.0235(19) 0.061(3) -0.0009(19) 0.004(3) 0.0021(19)
C3 0.067(3) 0.030(2) 0.052(3) 0.0017(19) 0.028(2) -0.003(2)
O3 0.080(2) 0.0323(16) 0.071(2) 0.0088(14) 0.0247(18) -0.0078(15)
C2 0.045(3) 0.031(2) 0.046(3) -0.0007(19) 0.018(2) 0.0000(18)
C9 0.057(3) 0.034(2) 0.047(3) -0.0014(19) 0.013(2) 0.0019(19)
C4 0.065(3) 0.038(2) 0.047(3) -0.002(2) 0.027(2) 0.001(2)
C7 0.067(3) 0.033(2) 0.048(3) -0.0041(19) 0.027(2) 0.001(2)
C12 0.063(3) 0.048(3) 0.053(3) 0.015(2) 0.015(2) -0.011(2)
C11 0.070(3) 0.033(2) 0.062(3) 0.012(2) 0.015(3) -0.008(2)
C13 0.059(3) 0.037(2) 0.045(3) 0.0013(19) 0.016(2) -0.002(2)

loop_
_atom_type_symbol
_atom_type_description
_atom_type_scat_dispersion_real
_atom_type_scat_dispersion_imag
_atom_type_scat_source
C C 0.0033 0.0016 'International Tables Vol C Tables 4.2.6.8 and 6.1.1.4'
H H 0.0000 0.0000 'International Tables Vol C Tables 4.2.6.8 and 6.1.1.4'
N N 0.0061 0.0033 'International Tables Vol C Tables 4.2.6.8 and 6.1.1.4'
O O 0.0106 0.0060 'International Tables Vol C Tables 4.2.6.8 and 6.1.1.4'
Br Br -0.2901 2.4595 'International Tables Vol C Tables 4.2.6.8 and 6.1.1.4'

loop_
_geom_angle_atom_site_label_1
_geom_angle_atom_site_label_2
_geom_angle_atom_site_label_3
_geom_angle
C1 N1 C8 128.4(3)
C1 N1 H1 117(2)
C8 N1 H1 115(2)
C2 N2 C1 128.5(3)
C2 N2 H2 118(2)
C1 N2 H2 114(2)
C5 C6 C7 118.9(3)
C5 C6 H6 120.6
C7 C6 H6 120.6
C13 C8 C9 119.4(3)
C13 C8 N1 117.6(3)
C9 C8 N1 123.0(3)
O2 N3 O3 122.5(3)
O2 N3 C5 119.2(3)
O3 N3 C5 118.3(3)
O1 C1 N1 125.2(3)
O1 C1 N2 123.2(3)
N1 C1 N2 111.6(3)
C6 C5 C4 121.9(3)
C6 C5 N3 119.4(3)
C4 C5 N3 118.7(3)
C11 C10 C9 123.5(4)
C11 C10 Br1 119.0(3)
C9 C10 Br1 117.5(3)
C4 C3 C2 120.2(4)
C4 C3 H3 119.9
C2 C3 H3 119.9
N2 C2 C3 123.7(3)
N2 C2 C7 117.9(3)
C3 C2 C7 118.4(3)
C8 C9 C10 118.0(4)
C8 C9 H9 121.0
C10 C9 H9 121.0
C5 C4 C3 119.3(4)
C5 C4 H4 120.4
C3 C4 H4 120.4
C6 C7 C2 121.4(4)
C6 C7 H7 119.3
C2 C7 H7 119.3
C11 C12 C13 120.4(4)
C11 C12 H12 119.8
C13 C12 H12 119.8
C10 C11 C12 117.8(3)
C10 C11 H11 121.1
C12 C11 H11 121.1
C8 C13 C12 121.0(4)
C8 C13 H13 119.5
C12 C13 H13 119.5

loop_
_geom_bond_atom_site_label_1
_geom_bond_atom_site_label_2
_geom_bond_distance
Br1 C10 1.907(4)
N1 C1 1.361(5)
N1 C8 1.411(4)
N1 H1 0.81(3)
O1 C1 1.207(4)
N2 C2 1.377(5)
N2 C1 1.389(5)
N2 H2 0.78(3)
C6 C5 1.364(5)
C6 C7 1.368(5)
C6 H6 0.9300
C8 C13 1.377(5)
C8 C9 1.384(5)
N3 O2 1.224(4)
N3 O3 1.241(4)
N3 C5 1.451(4)
C5 C4 1.379(5)
C10 C11 1.363(5)
C10 C9 1.386(5)
C3 C4 1.381(5)
C3 C2 1.394(5)
C3 H3 0.9300
C2 C7 1.397(5)
C9 H9 0.9300
C4 H4 0.9300
C7 H7 0.9300
C12 C11 1.372(5)
C12 C13 1.385(5)
C12 H12 0.9300
C11 H11 0.9300
C13 H13 0.9300
